data_4020975
loop_
_publ_author_name
'Alexey Rivkin'
'Felix Gonz\'alez-L\'opez de Turiso'
'Tadamichi Nagashima'
'Dennis P. Curran'

_publ_section_title
;
 Radical and Palladium-Catalyzed Cyclizations to Cyclobutenes:
 An Entry to the BCD Ring System of Penitrem D
;
_journal_name_full 'Journal of Organic Chemistry'
_journal_page_first 3719
_journal_page_last 3725
_journal_paper_doi 10.1021/jo049873s
_journal_volume 69
_journal_year 2004
_chemical_formula_sum 'C17 H24 O2'
_chemical_formula_weight 260.36
_space_group_IT_number 29
_symmetry_cell_setting orthorhombic
_symmetry_space_group_name_Hall 'P 2c -2ac'
_symmetry_space_group_name_H-M 'P c a 21'
_cell_angle_alpha 90.00
_cell_angle_beta 90.00
_cell_angle_gamma 90.00
_cell_formula_units_Z 4
_cell_length_a 9.6474(6)
_cell_length_b 9.5570(5)
_cell_length_c 15.8983(9)
_cell_measurement_temperature 296(2)
_cell_volume 1465.83(15)
_diffrn_ambient_temperature 296(2)
_exptl_crystal_density_diffrn 1.180
_cod_depositor_comments
;
The following automatic conversions were performed:
'_symmetry_cell_setting' value 'Orthorhombic' changed to 'orthorhombic'
according to '/home/saulius/struct/CIF-dictionaries/cif_core.dic'
dictionary named 'cif_core.dic' version 2.4.1 from 2010-06-29.

Automatic conversion script
Id: cif_fix_enum 1527 2010-12-29 10:47:43Z saulius 
;
_cod_database_code 4020975

loop_
_symmetry_equiv_pos_as_xyz
'x, y, z'
'-x, -y, z+1/2'
'x+1/2, -y, z'
'-x+1/2, y, z+1/2'

loop_
_atom_site_label
_atom_site_type_symbol
_atom_site_fract_x
_atom_site_fract_y
_atom_site_fract_z
_atom_site_U_iso_or_equiv
_atom_site_adp_type
_atom_site_occupancy
_atom_site_symmetry_multiplicity
_atom_site_calc_flag
_atom_site_refinement_flags
_atom_site_disorder_assembly
_atom_site_disorder_group
C1 C 0.65343(19) 0.75695(19) 0.87525(12) 0.0313(4) Uani 1 1 d . . .
O1 O 0.33905(18) 0.87332(18) 0.68124(11) 0.0485(4) Uani 1 1 d . . .
H1O H 0.407(3) 0.902(3) 0.6657(18) 0.044(7) Uiso 1 1 d . . .
O2 O 0.41408(17) 0.98973(19) 1.12796(11) 0.0493(4) Uani 1 1 d . . .
H2O H 0.344(4) 0.955(4) 1.151(3) 0.092(13) Uiso 1 1 d . . .
C2 C 0.7762(2) 0.7181(2) 0.83339(14) 0.0372(4) Uani 1 1 d . . .
C3 C 0.8735(2) 0.6364(2) 0.87537(16) 0.0466(5) Uani 1 1 d . . .
H3 H 0.955(3) 0.611(3) 0.8499(16) 0.043(6) Uiso 1 1 d . . .
C4 C 0.8523(3) 0.5931(3) 0.95713(17) 0.0504(6) Uani 1 1 d . . .
H4 H 0.924(3) 0.540(3) 0.9837(18) 0.057(8) Uiso 1 1 d . . .
C5 C 0.7342(3) 0.6336(2) 0.99936(15) 0.0447(5) Uani 1 1 d . . .
H5 H 0.719(3) 0.604(3) 1.053(2) 0.050(7) Uiso 1 1 d . . .
C6 C 0.6345(2) 0.7158(2) 0.95947(13) 0.0357(4) Uani 1 1 d . . .
C7 C 0.5127(2) 0.7710(2) 1.00842(14) 0.0399(5) Uani 1 1 d . . .
H7A H 0.531(3) 0.764(3) 1.0685(18) 0.047(7) Uiso 1 1 d . . .
H7B H 0.423(3) 0.717(3) 0.9963(16) 0.043(6) Uiso 1 1 d . . .
C8 C 0.4892(2) 0.9249(2) 0.98689(13) 0.0355(4) Uani 1 1 d . . .
H8 H 0.579(2) 0.976(2) 0.9938(13) 0.026(5) Uiso 1 1 d . . .
C9 C 0.45420(19) 0.9395(2) 0.89422(13) 0.0369(4) Uani 1 1 d . . .
H9 H 0.465(2) 1.038(2) 0.8771(15) 0.038(6) Uiso 1 1 d . . .
C10 C 0.3179(2) 0.8688(3) 0.86472(15) 0.0478(6) Uani 1 1 d . . .
H10A H 0.260(3) 0.934(3) 0.8322(18) 0.047(6) Uiso 1 1 d . . .
H10B H 0.268(3) 0.829(3) 0.905(2) 0.061(8) Uiso 1 1 d . . .
C11 C 0.4018(2) 0.7609(2) 0.81310(13) 0.0364(4) Uani 1 1 d . . .
H11 H 0.403(2) 0.676(2) 0.8395(13) 0.024(5) Uiso 1 1 d . . .
C12 C 0.53957(18) 0.8414(2) 0.83423(12) 0.0320(4) Uani 1 1 d . . .
H12 H 0.575(2) 0.894(2) 0.7869(13) 0.028(5) Uiso 1 1 d . . .
C13 C 0.3571(2) 0.7397(2) 0.72140(14) 0.0397(4) Uani 1 1 d . . .
C14 C 0.2135(2) 0.6732(3) 0.72084(19) 0.0589(7) Uani 1 1 d . . .
H14A H 0.1842 0.6589 0.6638 0.088 Uiso 1 1 calc R . .
H14B H 0.1491 0.7340 0.7488 0.088 Uiso 1 1 calc R . .
H14C H 0.2168 0.5849 0.7496 0.088 Uiso 1 1 calc R . .
C15 C 0.4587(3) 0.6517(3) 0.67247(19) 0.0601(7) Uani 1 1 d . . .
H15A H 0.4264 0.6410 0.6157 0.090 Uiso 1 1 calc R . .
H15B H 0.4668 0.5614 0.6984 0.090 Uiso 1 1 calc R . .
H15C H 0.5477 0.6968 0.6722 0.090 Uiso 1 1 calc R . .
C16 C 0.8099(2) 0.7636(3) 0.74527(15) 0.0491(6) Uani 1 1 d . . .
H16A H 0.8981 0.7259 0.7291 0.074 Uiso 1 1 calc R . .
H16B H 0.8133 0.8639 0.7429 0.074 Uiso 1 1 calc R . .
H16C H 0.7396 0.7301 0.7076 0.074 Uiso 1 1 calc R . .
C17 C 0.3782(2) 0.9937(3) 1.04025(15) 0.0469(5) Uani 1 1 d . . .
H17B H 0.292(3) 0.946(3) 1.029(2) 0.065(9) Uiso 1 1 d . . .
H17A H 0.372(3) 1.093(3) 1.023(2) 0.055(7) Uiso 1 1 d . . .

loop_
_atom_site_aniso_label
_atom_site_aniso_U_11
_atom_site_aniso_U_22
_atom_site_aniso_U_33
_atom_site_aniso_U_23
_atom_site_aniso_U_13
_atom_site_aniso_U_12
C1 0.0295(8) 0.0329(9) 0.0317(9) -0.0008(7) -0.0024(6) -0.0008(7)
O1 0.0380(8) 0.0620(10) 0.0455(9) 0.0152(8) -0.0060(7) -0.0013(7)
O2 0.0429(8) 0.0662(11) 0.0386(8) -0.0138(8) 0.0063(7) -0.0075(8)
C2 0.0320(9) 0.0403(10) 0.0394(10) -0.0067(8) -0.0001(8) 0.0019(7)
C3 0.0372(11) 0.0471(12) 0.0554(14) -0.0073(10) -0.0026(10) 0.0106(9)
C4 0.0518(13) 0.0451(12) 0.0542(14) 0.0007(10) -0.0149(11) 0.0152(10)
C5 0.0571(14) 0.0391(11) 0.0380(11) 0.0031(9) -0.0093(10) 0.0070(9)
C6 0.0400(10) 0.0325(9) 0.0345(10) 0.0024(8) -0.0016(8) 0.0015(8)
C7 0.0435(11) 0.0464(11) 0.0298(9) 0.0065(8) 0.0043(8) 0.0023(9)
C8 0.0297(9) 0.0393(10) 0.0375(10) -0.0015(8) 0.0014(8) 0.0001(8)
C9 0.0318(9) 0.0428(11) 0.0361(9) 0.0045(8) 0.0038(8) 0.0056(8)
C10 0.0285(9) 0.0779(17) 0.0371(10) -0.0017(11) 0.0007(9) 0.0051(10)
C11 0.0324(9) 0.0433(11) 0.0336(10) 0.0063(8) -0.0027(7) -0.0034(8)
C12 0.0298(8) 0.0387(9) 0.0275(8) 0.0058(8) 0.0006(7) 0.0007(7)
C13 0.0322(9) 0.0469(11) 0.0400(10) 0.0008(9) -0.0044(8) -0.0037(8)
C14 0.0410(12) 0.0688(16) 0.0669(16) 0.0059(13) -0.0156(11) -0.0145(11)
C15 0.0510(13) 0.0701(17) 0.0591(14) -0.0225(13) -0.0081(12) 0.0044(12)
C16 0.0366(11) 0.0663(15) 0.0445(12) -0.0029(11) 0.0064(9) 0.0063(10)
C17 0.0403(11) 0.0607(15) 0.0396(11) -0.0077(10) 0.0018(9) 0.0108(11)

loop_
_geom_bond_atom_site_label_1
_geom_bond_atom_site_label_2
_geom_bond_distance
_geom_bond_site_symmetry_2
_geom_bond_publ_flag
C1 C6 1.408(3) . ?
C1 C2 1.409(3) . ?
C1 C12 1.511(3) . ?
O1 C13 1.438(3) . ?
O2 C17 1.437(3) . ?
C2 C3 1.391(3) . ?
C2 C16 1.502(3) . ?
C3 C4 1.379(4) . ?
C4 C5 1.378(4) . ?
C5 C6 1.395(3) . ?
C6 C7 1.504(3) . ?
C7 C8 1.527(3) . ?
C8 C17 1.516(3) . ?
C8 C9 1.518(3) . ?
C9 C10 1.551(3) . ?
C9 C12 1.571(3) . ?
C10 C11 1.547(3) . ?
C11 C13 1.534(3) . ?
C11 C12 1.572(3) . ?
C13 C15 1.508(4) . ?
C13 C14 1.524(3) . ?
